data_7712035
loop_
_publ_author_name
'Tang, Jiamin'
'Zhang, Sheng'
'Li, Linzhou'
'Yao, Linbin'
'Zhang, Ronghu'
'Yin, Bing'
'Zhang, Jiangwei'

_publ_section_title
;
 Influence of ligand substitution and the solvent effect on the structures
 and magnetic properties of dinuclear Dy<sub>2</sub> supramolecular
 architectures constructed with the bis-&#x3b2;-diketonate-Dy<sub>2</sub>
 building block as a metalloligand.
;
_journal_issue 5
_journal_name_full 'Dalton transactions (Cambridge, England : 2003)'
_journal_page_first 1366
_journal_page_last 1377
_journal_paper_doi 10.1039/d2dt03468a
_journal_volume 52
_journal_year 2023
_chemical_formula_moiety 'C78 H38 Dy2 F18 N8 O12'
_chemical_formula_sum 'C78 H38 Dy2 F18 N8 O12'
_chemical_formula_weight 1946.16
_space_group_crystal_system monoclinic
_space_group_IT_number 15
_space_group_name_Hall '-C 2yc'
_space_group_name_H-M_alt 'C 1 2/c 1'
_atom_sites_solution_hydrogens geom
_atom_sites_solution_primary direct
_audit_creation_date 2022-11-22
_audit_creation_method
;
Olex2 1.2-beta
(compiled 2018.05.29 svn.r3508 for OlexSys, GUI svn.r5506)
;
_audit_update_record
;
2022-12-07 deposited with the CCDC.	2023-01-02 downloaded from the CCDC.
;
_cell_angle_alpha 90
_cell_angle_beta 117.146(5)
_cell_angle_gamma 90
_cell_formula_units_Z 4
_cell_length_a 19.5237(5)
_cell_length_b 20.9359(4)
_cell_length_c 21.2684(10)
_cell_measurement_reflns_used 10274
_cell_measurement_temperature 293.0(2)
_cell_measurement_theta_max 71.1300
_cell_measurement_theta_min 3.2840
_cell_volume 7735.8(6)
_computing_cell_refinement 'CrysAlisPro 1.171.40.53 (Rigaku OD, 2019)'
_computing_data_collection 'CrysAlisPro 1.171.40.53 (Rigaku OD, 2019)'
_computing_data_reduction 'CrysAlisPro 1.171.40.53 (Rigaku OD, 2019)'
_computing_molecular_graphics 'Olex2 (Dolomanov et al., 2009)'
_computing_publication_material 'Olex2 (Dolomanov et al., 2009)'
_computing_structure_refinement 'ShelXL (Sheldrick, 2015)'
_computing_structure_solution 'SIR2004 (Burla et al.,  2007)'
_diffrn_ambient_temperature 293.0(2)
_diffrn_detector 'CCD plate'
_diffrn_detector_area_resol_mean 8.1281
_diffrn_detector_type Eos
_diffrn_measured_fraction_theta_full 1.000
_diffrn_measured_fraction_theta_max 1.000
_diffrn_measurement_details
;
List of Runs (angles in degrees, time in seconds):

  # Type    Start    End  Width  t~exp~   \w     \q     \k     \f   Frames
#--------------------------------------------------------------------------
  1  \w    -29.00  70.00   1.00    4.00    --    0.00  77.00-180.00   99
  2  \w      5.00  42.00   1.00    4.00    --    0.00 -99.00  30.00   37
  3  \w    -67.00 -36.00   1.00    4.00    --    0.00 178.00 -30.00   31
  4  \w     31.00  66.00   1.00    4.00    --    0.00  57.00 -90.00   35
  5  \w    -20.00   8.00   1.00    4.00    --    0.00  57.00 -90.00   28
  6  \w     -3.00  75.00   1.00   14.00    --   54.63 -57.00-180.00   78
  7  \w    -16.00  99.00   1.00   14.00    --   54.63 -19.00 -30.00  115
  8  \w    -16.00  58.00   1.00   14.00    --   54.63 -77.00 -60.00   74
  9  \w    -13.00  20.00   1.00   14.00    --   54.63 -57.00 -60.00   33
 10  \w     16.00  80.00   1.00   14.00    --   54.63 -37.00  60.00   64
 11  \w     37.00 109.00   1.00   14.00    --   54.63-125.00 120.00   72
 12  \w     90.00 123.00   1.00   14.00    --   54.63  57.00 150.00   33
 13  \w     32.00  71.00   1.00   14.00    --   54.63 -57.00 -60.00   39
 14  \w     41.00 130.00   1.00   14.00    --  109.26 -50.00 150.00   89
 15  \w     87.00 178.00   1.00   14.00    --  109.26  50.00-180.00   91
 16  \w     38.00 109.00   1.00   14.00    --  109.26-111.00  60.00   71
 17  \w     38.00  66.00   1.00   14.00    --  109.26 -91.00  60.00   28
 18  \w     37.00 129.00   1.00   14.00    --  109.26 -37.00-120.00   92
 19  \w     88.00 113.00   1.00   14.00    --  109.26-111.00 -30.00   25
 20  \w     57.00 113.00   1.00   14.00    --  109.26-111.00-120.00   56
 21  \w     53.00 138.00   1.00   14.00    --  109.26 -77.00-120.00   85
 22  \w     48.00 171.00   1.00   14.00    --  109.26  12.00 150.00  123
 23  \w     39.00 127.00   1.00   14.00    --  109.26 -50.00  30.00   88
 24  \w     68.00 141.00   1.00   14.00    --  109.26 -91.00  60.00   73
 25  \w    153.00 178.00   1.00   14.00    --  109.26  12.00 -60.00   25
 26  \w     43.00 128.00   1.00   14.00    --  109.26  12.00 -60.00   85
;
_diffrn_measurement_device 'four-circle diffractometer'
_diffrn_measurement_device_type 'Xcalibur, Eos, Gemini'
_diffrn_measurement_method '\w scans'
_diffrn_orient_matrix_type 'CrysAlisPro convention (1999,Acta A55,543-557)'
_diffrn_orient_matrix_UB_11 0.0820004000
_diffrn_orient_matrix_UB_12 0.0081865000
_diffrn_orient_matrix_UB_13 0.0078874000
_diffrn_orient_matrix_UB_21 0.0319996000
_diffrn_orient_matrix_UB_22 0.0035470000
_diffrn_orient_matrix_UB_23 0.0808710000
_diffrn_orient_matrix_UB_31 0.0107366000
_diffrn_orient_matrix_UB_32 -0.0729841000
_diffrn_orient_matrix_UB_33 0.0047360000
_diffrn_radiation_monochromator graphite
_diffrn_radiation_probe x-ray
_diffrn_radiation_type CuK\a
_diffrn_radiation_wavelength 1.54184
_diffrn_reflns_av_R_equivalents 0.0366
_diffrn_reflns_av_unetI/netI 0.0315
_diffrn_reflns_Laue_measured_fraction_full 1.000
_diffrn_reflns_Laue_measured_fraction_max 1.000
_diffrn_reflns_limit_h_max 23
_diffrn_reflns_limit_h_min -21
_diffrn_reflns_limit_k_max 18
_diffrn_reflns_limit_k_min -25
_diffrn_reflns_limit_l_max 24
_diffrn_reflns_limit_l_min -25
_diffrn_reflns_number 25535
_diffrn_reflns_point_group_measured_fraction_full 1.000
_diffrn_reflns_point_group_measured_fraction_max 1.000
_diffrn_reflns_theta_full 67.238
_diffrn_reflns_theta_max 67.238
_diffrn_reflns_theta_min 3.306
_diffrn_source 'fine-focus sealed X-ray tube'
_diffrn_source_type 'Enhance (Cu) X-ray Source'
_exptl_absorpt_coefficient_mu 11.191
_exptl_absorpt_correction_T_max 1.00000
_exptl_absorpt_correction_T_min 0.22709
_exptl_absorpt_correction_type multi-scan
_exptl_absorpt_process_details
;
CrysAlisPro 1.171.40.53 (Rigaku Oxford Diffraction, 2019)
Empirical absorption correction using spherical harmonics,
 implemented in SCALE3 ABSPACK scaling algorithm.
;
_exptl_crystal_colour yellow
_exptl_crystal_colour_primary yellow
_exptl_crystal_density_diffrn 1.671
_exptl_crystal_description block
_exptl_crystal_F_000 3808
_exptl_crystal_size_max 0.08
_exptl_crystal_size_mid 0.08
_exptl_crystal_size_min 0.06
_refine_diff_density_max 1.355
_refine_diff_density_min -2.228
_refine_diff_density_rms 0.089
_refine_ls_extinction_method none
_refine_ls_goodness_of_fit_ref 1.022
_refine_ls_hydrogen_treatment constr
_refine_ls_matrix_type full
_refine_ls_number_parameters 561
_refine_ls_number_reflns 6936
_refine_ls_number_restraints 126
_refine_ls_restrained_S_all 1.018
_refine_ls_R_factor_all 0.0560
_refine_ls_R_factor_gt 0.0464
_refine_ls_shift/su_max 0.001
_refine_ls_shift/su_mean 0.000
_refine_ls_structure_factor_coef Fsqd
_refine_ls_weighting_details 'w=1/[\s^2^(Fo^2^)+(0.0855P)^2^+11.1086P] where P=(Fo^2^+2Fc^2^)/3'
_refine_ls_weighting_scheme calc
_refine_ls_wR_factor_gt 0.1240
_refine_ls_wR_factor_ref 0.1325
_reflns_Friedel_coverage 0.000
_reflns_number_gt 5803
_reflns_number_total 6936
_reflns_threshold_expression 'I > 2\s(I)'
_cod_data_source_file d2dt03468a2.cif
_cod_data_source_block exp_11720
_cod_depositor_comments 'Adding full bibliography for 7712034--7712040.cif.'
_cod_original_cell_volume 7735.7(5)
_cod_database_code 7712035
_shelx_shelxl_version_number 2018/3
_shelx_space_group_comment
;
The symmetry employed for this shelxl refinement is uniquely defined
by the following loop, which should always be used as a source of
symmetry information in preference to the above space-group names.
They are only intended as comments.
;
_shelx_estimated_absorpt_t_max 0.553
_shelx_estimated_absorpt_t_min 0.468
_reflns_odcompleteness_completeness 99.99
_reflns_odcompleteness_iscentric 1
_reflns_odcompleteness_theta 66.97
_olex2_refinement_description
;
1. Fixed Uiso
 At 1.2 times of:
  All C(H) groups
2. Uiso/Uaniso restraints and constraints
F7 \\sim F8 \\sim F9 \\sim F7' \\sim F8' \\sim F9' \\sim C33: within 3.8A with
sigma of 0.02 and sigma for terminal atoms of 0.04
3. Others
 Sof(F7')=Sof(F9')=Sof(F8')=1-FVAR(1)
 Sof(F7)=Sof(F8)=Sof(F9)=FVAR(1)
4.a Aromatic/amide H refined with riding coordinates:
 C1(H1), C2(H2), C3(H3), C8(H8), C9(H9), C10(H10), C14(H14), C15(H15),
 C16(H16), C17(H17), C21(H21), C24(H24), C25(H25), C26(H26), C28(H28), C30(H30),
  C35(H35), C38(H38), C39(H39), C40(H40)
;
_olex2_submission_special_instructions 'No special instructions were received'
_oxdiff_exptl_absorpt_empirical_details
;
Empirical correction (ABSPACK) includes:
- Absorption correction using spherical harmonics
- Frame scaling
;
_oxdiff_exptl_absorpt_empirical_full_max 2.901
_oxdiff_exptl_absorpt_empirical_full_min 0.583

loop_
_space_group_symop_operation_xyz
'x, y, z'
'-x, y, -z+1/2'
'x+1/2, y+1/2, z'
'-x+1/2, y+1/2, -z+1/2'
'-x, -y, -z'
'x, -y, z-1/2'
'-x+1/2, -y+1/2, -z'
'x+1/2, -y+1/2, z-1/2'

loop_
_atom_site_label
_atom_site_type_symbol
_atom_site_fract_x
_atom_site_fract_y
_atom_site_fract_z
_atom_site_U_iso_or_equiv
_atom_site_adp_type
_atom_site_occupancy
_atom_site_site_symmetry_order
_atom_site_calc_flag
_atom_site_refinement_flags_posn
_atom_site_refinement_flags_adp
_atom_site_refinement_flags_occupancy
_atom_site_disorder_assembly
_atom_site_disorder_group
Dy1 Dy 0.27180(2) 0.08821(2) 0.20046(2) 0.04115(12) Uani 1 1 d . . . . .
F1 F 0.0790(2) 0.0652(3) -0.0428(3) 0.1177(16) Uani 1 1 d . . . . .
F2 F 0.1548(3) 0.0054(2) -0.0548(3) 0.139(2) Uani 1 1 d . . . . .
F3 F 0.1353(4) 0.0995(3) -0.0969(3) 0.165(3) Uani 1 1 d . . . . .
F4 F 0.8591(2) 0.1908(3) 0.1879(3) 0.1195(18) Uani 1 1 d . . . . .
F5 F 0.8150(3) 0.1199(3) 0.1089(3) 0.1243(19) Uani 1 1 d . . . . .
F6 F 0.7722(3) 0.2127(3) 0.0866(3) 0.135(2) Uani 1 1 d . . . . .
F7 F 0.0918(8) -0.0594(7) 0.0759(13) 0.108(4) Uani 0.527(18) 1 d . U . A 1
F8 F 0.1145(11) -0.1187(9) 0.1602(10) 0.127(6) Uani 0.527(18) 1 d . U . A 1
F9 F 0.1535(5) -0.1448(6) 0.0854(9) 0.108(5) Uani 0.527(18) 1 d . U . A 1
F7' F 0.1595(6) -0.1593(4) 0.1425(11) 0.108(5) Uani 0.473(18) 1 d . U . A 2
F9' F 0.1089(13) -0.0826(11) 0.0708(15) 0.138(7) Uani 0.473(18) 1 d . U . A 2
F8' F 0.1015(9) -0.0908(7) 0.1670(14) 0.113(5) Uani 0.473(18) 1 d . U . A 2
N1 N 0.1321(2) 0.1301(2) 0.1476(3) 0.0535(11) Uani 1 1 d . . . . .
N2 N 0.2524(2) 0.20997(19) 0.1814(2) 0.0447(9) Uani 1 1 d . . . . .
N3 N -0.0429(3) 0.3066(2) 0.0782(2) 0.0612(12) Uani 1 1 d . . . . .
N4 N 0.0823(3) 0.3908(2) 0.1128(3) 0.0643(12) Uani 1 1 d . . . . .
O1 O 0.20804(19) 0.06378(19) 0.0794(2) 0.0573(9) Uani 1 1 d . . . . .
O2 O 0.34725(17) 0.12292(16) 0.14797(18) 0.0453(7) Uani 1 1 d . . . . .
O3 O 0.62178(16) 0.12900(16) 0.20395(18) 0.0465(8) Uani 1 1 d . . . . .
O4 O 0.76256(19) 0.1106(2) 0.2110(2) 0.0564(9) Uani 1 1 d . . . . .
O5 O 0.36317(17) 0.00645(15) 0.22875(19) 0.0486(8) Uani 1 1 d . . . . .
O6 O 0.20856(18) -0.00552(16) 0.1929(2) 0.0566(9) Uani 1 1 d . . . . .
C1 C 0.0731(3) 0.0910(3) 0.1306(4) 0.0734(19) Uani 1 1 d . . . . .
H1 H 0.083141 0.047327 0.135578 0.088 Uiso 1 1 calc R . . . .
C2 C -0.0020(3) 0.1103(3) 0.1060(4) 0.082(2) Uani 1 1 d . . . . .
H2 H -0.041171 0.080520 0.095136 0.099 Uiso 1 1 calc R . . . .
C3 C -0.0179(3) 0.1742(3) 0.0979(4) 0.0683(16) Uani 1 1 d . . . . .
H3 H -0.068145 0.188746 0.081556 0.082 Uiso 1 1 calc R . . . .
C4 C 0.0426(3) 0.2173(3) 0.1146(3) 0.0490(11) Uani 1 1 d . . . . .
C5 C 0.0290(3) 0.2860(3) 0.1041(3) 0.0524(12) Uani 1 1 d . . . . .
C6 C 0.0920(3) 0.3282(3) 0.1212(3) 0.0531(12) Uani 1 1 d . . . . .
C7 C 0.1700(3) 0.3025(2) 0.1487(3) 0.0489(11) Uani 1 1 d . . . . .
C8 C 0.2340(3) 0.3417(3) 0.1657(3) 0.0613(14) Uani 1 1 d . . . . .
H8 H 0.228177 0.385752 0.160826 0.074 Uiso 1 1 calc R . . . .
C9 C 0.3047(3) 0.3147(3) 0.1894(3) 0.0605(14) Uani 1 1 d . . . . .
H9 H 0.347731 0.340185 0.200515 0.073 Uiso 1 1 calc R . . . .
C10 C 0.3121(3) 0.2487(2) 0.1968(3) 0.0517(12) Uani 1 1 d . . . . .
H10 H 0.360860 0.230842 0.213164 0.062 Uiso 1 1 calc R . . . .
C11 C 0.1818(3) 0.2364(2) 0.1572(3) 0.0433(10) Uani 1 1 d . . . . .
C12 C 0.1167(3) 0.1934(2) 0.1397(3) 0.0437(10) Uani 1 1 d . . . . .
C13 C -0.0531(4) 0.3704(3) 0.0695(3) 0.0687(17) Uani 1 1 d . . . . .
C14 C -0.1288(4) 0.3953(4) 0.0426(4) 0.088(2) Uani 1 1 d . . . . .
H14 H -0.170627 0.368387 0.031512 0.106 Uiso 1 1 calc R . . . .
C15 C -0.1389(5) 0.4601(5) 0.0333(5) 0.114(3) Uani 1 1 d . . . . .
H15 H -0.188469 0.476770 0.015172 0.137 Uiso 1 1 calc R . . . .
C16 C -0.0773(6) 0.5016(4) 0.0503(5) 0.109(3) Uani 1 1 d . . . . .
H16 H -0.086342 0.545244 0.042713 0.131 Uiso 1 1 calc R . . . .
C17 C -0.0050(5) 0.4793(4) 0.0776(4) 0.095(2) Uani 1 1 d . . . . .
H17 H 0.035921 0.507635 0.090188 0.113 Uiso 1 1 calc R . . . .
C18 C 0.0093(4) 0.4129(3) 0.0874(3) 0.0705(18) Uani 1 1 d . . . . .
C19 C 0.1455(3) 0.0639(3) -0.0437(4) 0.0689(16) Uani 1 1 d . . . . .
C20 C 0.2110(3) 0.0873(2) 0.0272(3) 0.0481(12) Uani 1 1 d . . . . .
C21 C 0.2653(3) 0.1283(2) 0.0254(3) 0.0510(12) Uani 1 1 d . . . . .
H21 H 0.257151 0.146880 -0.017205 0.061 Uiso 1 1 calc R . . . .
C22 C 0.3332(2) 0.1425(2) 0.0876(3) 0.0400(10) Uani 1 1 d . . . . .
C23 C 0.3950(2) 0.1797(2) 0.0811(2) 0.0391(9) Uani 1 1 d . . . . .
C24 C 0.3787(3) 0.2330(2) 0.0379(3) 0.0451(10) Uani 1 1 d . . . . .
H24 H 0.327991 0.246431 0.011693 0.054 Uiso 1 1 calc R . . . .
C25 C 0.4376(3) 0.2660(2) 0.0340(3) 0.0508(12) Uani 1 1 d . . . . .
H25 H 0.426757 0.303354 0.007445 0.061 Uiso 1 1 calc R . . . .
C26 C 0.5121(3) 0.2446(2) 0.0688(3) 0.0467(11) Uani 1 1 d . . . . .
H26 H 0.550849 0.265775 0.063271 0.056 Uiso 1 1 calc R . . . .
C27 C 0.5297(2) 0.1909(2) 0.1124(2) 0.0403(10) Uani 1 1 d . . . . .
C28 C 0.4706(2) 0.1603(2) 0.1202(3) 0.0404(10) Uani 1 1 d . . . . .
H28 H 0.482080 0.126626 0.151971 0.048 Uiso 1 1 calc R . . . .
C29 C 0.6094(2) 0.1648(2) 0.1523(3) 0.0420(10) Uani 1 1 d . . . . .
C30 C 0.6659(3) 0.1794(3) 0.1306(3) 0.0529(12) Uani 1 1 d . . . . .
H30 H 0.654674 0.208645 0.094271 0.063 Uiso 1 1 calc R . . . .
C31 C 0.7371(3) 0.1511(3) 0.1619(3) 0.0527(13) Uani 1 1 d . . . . .
C32 C 0.7960(3) 0.1689(4) 0.1355(4) 0.0721(17) Uani 1 1 d . . . . .
C33 C 0.1464(4) -0.0968(4) 0.1283(6) 0.089(2) Uani 1 1 d . U . . .
C34 C 0.2194(3) -0.0581(3) 0.1697(3) 0.0575(14) Uani 1 1 d . . . . .
C35 C 0.2872(3) -0.0835(2) 0.1762(4) 0.0619(16) Uani 1 1 d . . . . .
H35 H 0.286324 -0.123409 0.156577 0.074 Uiso 1 1 calc R . . . .
C36 C 0.3584(3) -0.0511(2) 0.2118(3) 0.0447(11) Uani 1 1 d . . . . .
C37 C 0.4314(3) -0.0871(2) 0.2309(3) 0.0408(10) Uani 1 1 d . . . . .
C38 C 0.4325(3) -0.1536(2) 0.2312(3) 0.0472(11) Uani 1 1 d . . . . .
H38 H 0.387003 -0.176067 0.218426 0.057 Uiso 1 1 calc R . . . .
C39 C 0.500000 -0.1865(3) 0.250000 0.0483(16) Uani 1 2 d S T P . .
H39 H 0.500000 -0.230927 0.250000 0.058 Uiso 1 2 calc RS T P . .
C40 C 0.500000 -0.0541(3) 0.250000 0.0427(14) Uani 1 2 d S T P . .
H40 H 0.499999 -0.009714 0.249997 0.051 Uiso 1 2 calc RS T P . .

loop_
_atom_site_aniso_label
_atom_site_aniso_U_11
_atom_site_aniso_U_22
_atom_site_aniso_U_33
_atom_site_aniso_U_23
_atom_site_aniso_U_13
_atom_site_aniso_U_12
Dy1 0.02732(16) 0.03669(17) 0.06282(19) 0.00100(12) 0.02351(13) -0.00210(10)
F1 0.043(2) 0.161(4) 0.121(4) -0.014(3) 0.013(2) -0.015(2)
F2 0.111(4) 0.098(4) 0.147(5) -0.067(3) 0.007(3) -0.001(3)
F3 0.157(5) 0.206(6) 0.067(3) 0.023(3) -0.005(3) -0.118(5)
F4 0.073(3) 0.176(5) 0.124(4) -0.028(3) 0.057(3) -0.062(3)
F5 0.108(3) 0.155(4) 0.167(5) -0.050(4) 0.112(4) -0.017(3)
F6 0.093(3) 0.186(5) 0.170(5) 0.074(4) 0.097(4) 0.013(3)
F7 0.047(5) 0.078(7) 0.147(9) -0.014(7) -0.001(5) -0.005(5)
F8 0.098(9) 0.126(12) 0.150(9) 0.013(10) 0.051(7) -0.060(9)
F9 0.061(5) 0.091(7) 0.151(10) -0.063(7) 0.030(6) -0.029(4)
F7' 0.056(5) 0.050(5) 0.177(12) -0.020(6) 0.018(6) -0.029(4)
F9' 0.092(11) 0.131(14) 0.127(10) -0.005(12) -0.007(10) -0.033(9)
F8' 0.055(6) 0.078(8) 0.205(11) -0.009(8) 0.058(6) -0.028(6)
N1 0.034(2) 0.048(2) 0.081(3) 0.004(2) 0.028(2) 0.0001(17)
N2 0.0358(19) 0.040(2) 0.062(2) 0.0028(18) 0.0254(18) -0.0010(17)
N3 0.049(2) 0.075(3) 0.058(3) -0.001(2) 0.024(2) 0.024(2)
N4 0.068(3) 0.055(3) 0.069(3) 0.003(2) 0.030(2) 0.022(2)
O1 0.0451(19) 0.060(2) 0.066(2) -0.0072(19) 0.0252(17) -0.0170(17)
O2 0.0325(15) 0.0482(19) 0.0574(19) 0.0031(15) 0.0224(14) -0.0030(13)
O3 0.0316(15) 0.053(2) 0.0589(19) 0.0084(16) 0.0238(14) 0.0006(13)
O4 0.0420(19) 0.067(2) 0.073(2) 0.000(2) 0.0375(18) 0.0045(17)
O5 0.0358(16) 0.0357(17) 0.076(2) -0.0046(16) 0.0273(16) -0.0046(13)
O6 0.0356(17) 0.045(2) 0.093(3) 0.0048(18) 0.0325(18) -0.0031(14)
C1 0.035(3) 0.054(3) 0.125(6) 0.000(3) 0.031(3) -0.004(2)
C2 0.040(3) 0.068(4) 0.135(6) 0.006(4) 0.036(4) -0.003(3)
C3 0.032(3) 0.083(4) 0.091(4) 0.006(3) 0.029(3) 0.009(3)
C4 0.039(2) 0.056(3) 0.056(3) 0.001(2) 0.026(2) 0.008(2)
C5 0.047(3) 0.063(3) 0.052(3) 0.000(2) 0.027(2) 0.017(2)
C6 0.059(3) 0.050(3) 0.056(3) 0.000(2) 0.031(3) 0.014(2)
C7 0.050(3) 0.046(3) 0.056(3) -0.002(2) 0.029(2) 0.007(2)
C8 0.064(3) 0.041(3) 0.080(4) 0.003(3) 0.035(3) 0.001(2)
C9 0.051(3) 0.049(3) 0.085(4) -0.003(3) 0.035(3) -0.010(2)
C10 0.038(2) 0.049(3) 0.070(3) 0.000(2) 0.026(2) -0.001(2)
C11 0.041(2) 0.042(3) 0.053(3) -0.001(2) 0.027(2) 0.001(2)
C12 0.036(2) 0.047(3) 0.052(3) 0.000(2) 0.023(2) 0.003(2)
C13 0.063(4) 0.077(4) 0.061(3) -0.009(3) 0.024(3) 0.028(3)
C14 0.067(4) 0.101(5) 0.082(4) -0.016(4) 0.020(3) 0.039(4)
C15 0.093(6) 0.110(7) 0.104(6) -0.021(5) 0.014(5) 0.065(6)
C16 0.112(7) 0.076(5) 0.108(6) -0.011(5) 0.024(5) 0.051(5)
C17 0.101(6) 0.069(4) 0.098(5) -0.007(4) 0.032(4) 0.034(4)
C18 0.080(4) 0.065(4) 0.063(3) -0.002(3) 0.030(3) 0.031(3)
C19 0.051(3) 0.068(4) 0.073(4) -0.002(3) 0.015(3) -0.016(3)
C20 0.038(3) 0.040(3) 0.061(3) -0.006(2) 0.018(2) 0.0008(19)
C21 0.039(3) 0.045(3) 0.065(3) 0.002(2) 0.020(2) -0.001(2)
C22 0.031(2) 0.033(2) 0.060(3) 0.002(2) 0.024(2) 0.0035(17)
C23 0.038(2) 0.032(2) 0.052(2) -0.0015(19) 0.025(2) -0.0002(18)
C24 0.040(2) 0.042(3) 0.054(3) 0.004(2) 0.022(2) 0.005(2)
C25 0.059(3) 0.038(3) 0.059(3) 0.013(2) 0.029(2) 0.000(2)
C26 0.046(3) 0.045(3) 0.054(3) 0.000(2) 0.027(2) -0.011(2)
C27 0.037(2) 0.036(2) 0.053(3) -0.003(2) 0.025(2) -0.0054(18)
C28 0.036(2) 0.034(2) 0.054(3) 0.0044(19) 0.023(2) -0.0009(18)
C29 0.037(2) 0.036(2) 0.057(3) -0.005(2) 0.024(2) -0.0065(18)
C30 0.041(3) 0.058(3) 0.068(3) 0.002(3) 0.032(2) -0.006(2)
C31 0.046(3) 0.062(3) 0.065(3) -0.015(3) 0.038(3) -0.011(2)
C32 0.049(3) 0.095(5) 0.087(4) 0.000(4) 0.045(3) -0.014(3)
C33 0.046(4) 0.067(4) 0.135(7) -0.004(5) 0.024(4) -0.018(3)
C34 0.036(3) 0.045(3) 0.084(4) 0.007(3) 0.020(3) -0.010(2)
C35 0.044(3) 0.042(3) 0.098(4) -0.013(3) 0.030(3) -0.005(2)
C36 0.041(2) 0.037(3) 0.062(3) -0.002(2) 0.028(2) -0.0037(19)
C37 0.038(3) 0.034(2) 0.051(3) -0.0020(19) 0.020(2) -0.0021(17)
C38 0.050(3) 0.037(2) 0.058(3) -0.002(2) 0.028(2) -0.009(2)
C39 0.056(4) 0.029(3) 0.066(4) 0.000 0.034(4) 0.000
C40 0.043(3) 0.028(3) 0.058(4) 0.000 0.024(3) 0.000

loop_
_atom_type_symbol
_atom_type_description
_atom_type_scat_dispersion_real
_atom_type_scat_dispersion_imag
_atom_type_scat_source
C C 0.0181 0.0091 'International Tables Vol C Tables 4.2.6.8 and 6.1.1.4'
H H 0.0000 0.0000 'International Tables Vol C Tables 4.2.6.8 and 6.1.1.4'
Dy Dy -9.8046 9.8477 'International Tables Vol C Tables 4.2.6.8 and 6.1.1.4'
F F 0.0727 0.0534 'International Tables Vol C Tables 4.2.6.8 and 6.1.1.4'
N N 0.0311 0.0180 'International Tables Vol C Tables 4.2.6.8 and 6.1.1.4'
O O 0.0492 0.0322 'International Tables Vol C Tables 4.2.6.8 and 6.1.1.4'

loop_
_geom_angle_atom_site_label_1
_geom_angle_atom_site_label_2
_geom_angle_atom_site_label_3
_geom_angle
_geom_angle_site_symmetry_1
_geom_angle_site_symmetry_3
_geom_angle_publ_flag
N2 Dy1 N1 63.03(12) . . ?
O1 Dy1 N1 70.77(14) . . ?
O1 Dy1 N2 94.40(14) . . ?
O2 Dy1 N1 117.26(13) . . ?
O2 Dy1 N2 72.37(11) . . ?
O2 Dy1 O1 71.22(12) . . ?
O2 Dy1 O5 77.15(11) . . ?
O3 Dy1 N1 127.24(13) 2_655 . ?
O3 Dy1 N2 77.38(13) 2_655 . ?
O3 Dy1 O1 149.36(11) 2_655 . ?
O3 Dy1 O2 78.18(11) 2_655 . ?
O3 Dy1 O4 71.78(12) 2_655 2_655 ?
O3 Dy1 O5 76.72(11) 2_655 . ?
O4 Dy1 N1 69.21(14) 2_655 . ?
O4 Dy1 N2 81.47(13) 2_655 . ?
O4 Dy1 O1 136.86(12) 2_655 . ?
O4 Dy1 O2 143.71(13) 2_655 . ?
O4 Dy1 O5 114.05(13) 2_655 . ?
O5 Dy1 N1 152.65(12) . . ?
O5 Dy1 N2 143.26(11) . . ?
O5 Dy1 O1 94.76(13) . . ?
O6 Dy1 N1 80.29(12) . . ?
O6 Dy1 N2 143.23(12) . . ?
O6 Dy1 O1 74.75(14) . . ?
O6 Dy1 O2 132.30(13) . . ?
O6 Dy1 O3 128.31(13) . 2_655 ?
O6 Dy1 O4 83.26(14) . 2_655 ?
O6 Dy1 O5 73.41(11) . . ?
C1 N1 Dy1 121.6(4) . . ?
C1 N1 C12 117.2(4) . . ?
C12 N1 Dy1 121.1(3) . . ?
C10 N2 Dy1 120.9(3) . . ?
C10 N2 C11 118.1(4) . . ?
C11 N2 Dy1 121.0(3) . . ?
C5 N3 C13 116.2(5) . . ?
C6 N4 C18 116.8(6) . . ?
C20 O1 Dy1 132.6(3) . . ?
C22 O2 Dy1 134.5(3) . . ?
C29 O3 Dy1 136.6(3) . 2_655 ?
C31 O4 Dy1 131.3(3) . 2_655 ?
C36 O5 Dy1 133.1(3) . . ?
C34 O6 Dy1 126.4(3) . . ?
N1 C1 C2 124.5(6) . . ?
C3 C2 C1 118.5(6) . . ?
C2 C3 C4 118.9(5) . . ?
C3 C4 C5 121.5(5) . . ?
C12 C4 C3 118.5(5) . . ?
C12 C4 C5 119.9(5) . . ?
N3 C5 C4 118.0(5) . . ?
N3 C5 C6 122.3(5) . . ?
C6 C5 C4 119.8(4) . . ?
N4 C6 C5 121.8(5) . . ?
N4 C6 C7 118.5(5) . . ?
C5 C6 C7 119.7(5) . . ?
C8 C7 C6 122.1(5) . . ?
C8 C7 C11 118.1(5) . . ?
C11 C7 C6 119.8(5) . . ?
C9 C8 C7 119.4(5) . . ?
C8 C9 C10 119.4(5) . . ?
N2 C10 C9 122.9(5) . . ?
N2 C11 C7 122.3(4) . . ?
N2 C11 C12 117.6(4) . . ?
C7 C11 C12 120.1(4) . . ?
N1 C12 C4 122.3(4) . . ?
N1 C12 C11 117.0(4) . . ?
C4 C12 C11 120.7(4) . . ?
N3 C13 C14 118.8(7) . . ?
N3 C13 C18 122.0(5) . . ?
C18 C13 C14 119.2(7) . . ?
C15 C14 C13 118.6(8) . . ?
C14 C15 C16 121.9(7) . . ?
C17 C16 C15 120.6(8) . . ?
C16 C17 C18 120.2(9) . . ?
N4 C18 C13 120.9(5) . . ?
N4 C18 C17 119.7(7) . . ?
C13 C18 C17 119.4(6) . . ?
F1 C19 C20 111.4(6) . . ?
F2 C19 F1 104.4(6) . . ?
F2 C19 F3 111.7(7) . . ?
F2 C19 C20 111.1(5) . . ?
F3 C19 F1 104.1(6) . . ?
F3 C19 C20 113.5(5) . . ?
O1 C20 C19 113.1(5) . . ?
O1 C20 C21 128.5(5) . . ?
C21 C20 C19 118.4(5) . . ?
C20 C21 C22 120.6(5) . . ?
O2 C22 C21 124.3(4) . . ?
O2 C22 C23 117.2(4) . . ?
C21 C22 C23 118.3(4) . . ?
C24 C23 C22 121.9(4) . . ?
C28 C23 C22 118.4(4) . . ?
C28 C23 C24 119.7(4) . . ?
C25 C24 C23 119.8(4) . . ?
C26 C25 C24 120.8(5) . . ?
C25 C26 C27 120.1(4) . . ?
C26 C27 C29 123.3(4) . . ?
C28 C27 C26 118.8(4) . . ?
C28 C27 C29 117.9(4) . . ?
C23 C28 C27 120.4(4) . . ?
O3 C29 C27 116.7(4) . . ?
O3 C29 C30 123.2(4) . . ?
C30 C29 C27 120.1(4) . . ?
C31 C30 C29 121.2(5) . . ?
O4 C31 C30 128.5(4) . . ?
O4 C31 C32 112.9(5) . . ?
C30 C31 C32 118.6(5) . . ?
F4 C32 C31 110.2(5) . . ?
F5 C32 F4 107.4(6) . . ?
F5 C32 C31 112.1(6) . . ?
F6 C32 F4 106.7(6) . . ?
F6 C32 F5 105.9(6) . . ?
F6 C32 C31 114.1(5) . . ?
F7 C33 F9 98.6(12) . . ?
F7 C33 C34 109.8(8) . . ?
F8 C33 F7 105.3(15) . . ?
F8 C33 F9 108.9(11) . . ?
F8 C33 C34 117.7(12) . . ?
F9 C33 C34 114.4(7) . . ?
F7' C33 F8' 93.3(12) . . ?
F7' C33 C34 110.9(7) . . ?
F9' C33 F7' 117.4(14) . . ?
F9' C33 F8' 109.0(18) . . ?
F9' C33 C34 117.1(14) . . ?
F8' C33 C34 105.8(10) . . ?
O6 C34 C33 114.3(5) . . ?
O6 C34 C35 128.7(5) . . ?
C35 C34 C33 117.1(6) . . ?
C34 C35 C36 122.2(5) . . ?
O5 C36 C35 122.8(4) . . ?
O5 C36 C37 118.1(4) . . ?
C35 C36 C37 119.1(4) . . ?
C38 C37 C36 121.0(4) . . ?
C40 C37 C36 120.1(4) . . ?
C40 C37 C38 118.9(4) . . ?
C39 C38 C37 120.9(5) . . ?
C38 C39 C38 119.8(6) 2_655 . ?
C37 C40 C37 120.6(6) 2_655 . ?

loop_
_geom_bond_atom_site_label_1
_geom_bond_atom_site_label_2
_geom_bond_distance
_geom_bond_site_symmetry_2
_geom_bond_publ_flag
Dy1 N1 2.583(4) . ?
Dy1 N2 2.582(4) . ?
Dy1 O1 2.348(4) . ?
Dy1 O2 2.333(3) . ?
Dy1 O3 2.308(3) 2_655 ?
Dy1 O4 2.316(4) 2_655 ?
Dy1 O5 2.344(3) . ?
Dy1 O6 2.285(3) . ?
F1 C19 1.307(7) . ?
F2 C19 1.274(8) . ?
F3 C19 1.292(8) . ?
F4 C32 1.310(8) . ?
F5 C32 1.305(8) . ?
F6 C32 1.304(8) . ?
F7 C33 1.38(2) . ?
F8 C33 1.204(19) . ?
F9 C33 1.406(13) . ?
F7' C33 1.340(13) . ?
F9' C33 1.14(3) . ?
F8' C33 1.46(3) . ?
N1 C1 1.322(7) . ?
N1 C12 1.354(6) . ?
N2 C10 1.333(6) . ?
N2 C11 1.350(6) . ?
N3 C5 1.325(6) . ?
N3 C13 1.349(8) . ?
N4 C6 1.324(7) . ?
N4 C18 1.355(8) . ?
O1 C20 1.241(6) . ?
O2 C22 1.253(6) . ?
O3 C29 1.258(6) . ?
O4 C31 1.260(7) . ?
O5 C36 1.249(5) . ?
O6 C34 1.263(7) . ?
C1 C2 1.374(8) . ?
C2 C3 1.366(9) . ?
C3 C4 1.399(8) . ?
C4 C5 1.461(7) . ?
C4 C12 1.386(6) . ?
C5 C6 1.421(8) . ?
C6 C7 1.461(7) . ?
C7 C8 1.398(7) . ?
C7 C11 1.402(7) . ?
C8 C9 1.357(8) . ?
C9 C10 1.391(7) . ?
C11 C12 1.459(6) . ?
C13 C14 1.419(8) . ?
C13 C18 1.414(10) . ?
C14 C15 1.371(11) . ?
C15 C16 1.392(13) . ?
C16 C17 1.342(11) . ?
C17 C18 1.416(9) . ?
C19 C20 1.547(8) . ?
C20 C21 1.378(7) . ?
C21 C22 1.413(7) . ?
C22 C23 1.495(6) . ?
C23 C24 1.386(7) . ?
C23 C28 1.384(6) . ?
C24 C25 1.377(7) . ?
C25 C26 1.372(8) . ?
C26 C27 1.397(7) . ?
C27 C28 1.395(6) . ?
C27 C29 1.494(6) . ?
C29 C30 1.412(6) . ?
C30 C31 1.371(7) . ?
C31 C32 1.537(7) . ?
C33 C34 1.523(8) . ?
C34 C35 1.375(8) . ?
C35 C36 1.416(7) . ?
C36 C37 1.495(6) . ?
C37 C38 1.393(6) . ?
C37 C40 1.391(6) . ?
C38 C39 1.374(6) . ?
